data_7208389
loop_
_publ_author_name
'Zhou, Jian'
'An, Litao'
'Hu, Feilong'
'Liu, Xing'
'Zhao, Rongqing'
'Lin, Jianwu'

_publ_section_title
;
 A series of new lanthanoid thioantimonates: a rare example of
 organic-decorated cationic lanthanoid thioantimonate chains based on
 asymmetric dinuclear lanthanide complexes
;
_journal_issue 17
_journal_name_full CrystEngComm
_journal_page_first 5544
_journal_paper_doi 10.1039/c2ce25680k
_journal_volume 14
_journal_year 2012
_chemical_formula_moiety 'C16 H48 Eu2 N10 O2 S8 Sb2, 2(C16 H47 Eu2 N10 O S3 Sb), 2(Cl)'
_chemical_formula_sum 'C48 H142 Cl2 Eu6 N30 O4 S14 Sb4'
_chemical_formula_weight 3122.36
_chemical_name_systematic
;
?
;
_space_group_IT_number 61
_symmetry_cell_setting orthorhombic
_symmetry_space_group_name_Hall '-P 2ac 2ab'
_symmetry_space_group_name_H-M 'P b c a'
_atom_sites_solution_hydrogens geom
_atom_sites_solution_primary direct
_atom_sites_solution_secondary difmap
_audit_creation_method SHELXL-97
_cell_angle_alpha 90.00
_cell_angle_beta 90.00
_cell_angle_gamma 90.00
_cell_formula_units_Z 4
_cell_length_a 41.616(8)
_cell_length_b 15.670(3)
_cell_length_c 15.670(3)
_cell_measurement_temperature 296(2)
_cell_measurement_theta_max 25.09
_cell_measurement_theta_min 1.90
_cell_volume 10219(3)
_computing_structure_refinement 'SHELXL-97 (Sheldrick, 1997)'
_computing_structure_solution 'SHELXS-97 (Sheldrick, 1990)'
_diffrn_ambient_temperature 296(2)
_diffrn_detector_area_resol_mean 7.31
_diffrn_measured_fraction_theta_full 0.958
_diffrn_measured_fraction_theta_max 0.960
_diffrn_measurement_device_type 'Rigaku Mercury'
_diffrn_measurement_method \w
_diffrn_radiation_monochromator graphite
_diffrn_radiation_source 'fine-focus sealed tube'
_diffrn_radiation_type MoK\a
_diffrn_radiation_wavelength 0.71073
_diffrn_reflns_av_R_equivalents 0.0638
_diffrn_reflns_av_sigmaI/netI 0.0955
_diffrn_reflns_limit_h_max 49
_diffrn_reflns_limit_h_min -38
_diffrn_reflns_limit_k_max 17
_diffrn_reflns_limit_k_min -18
_diffrn_reflns_limit_l_max 18
_diffrn_reflns_limit_l_min -18
_diffrn_reflns_number 39442
_diffrn_reflns_theta_full 25.09
_diffrn_reflns_theta_max 25.09
_diffrn_reflns_theta_min 1.90
_exptl_absorpt_coefficient_mu 5.051
_exptl_absorpt_correction_T_max 0.6810
_exptl_absorpt_correction_T_min 0.5038
_exptl_absorpt_correction_type multi-scan
_exptl_absorpt_process_details 'Jacobson, R. (1998) Private communication'
_exptl_crystal_colour red
_exptl_crystal_density_diffrn 2.027
_exptl_crystal_density_method 'not measured'
_exptl_crystal_description block
_exptl_crystal_F_000 6032
_exptl_crystal_size_max 0.21
_exptl_crystal_size_mid 0.18
_exptl_crystal_size_min 0.11
_refine_diff_density_max 1.258
_refine_diff_density_min -1.061
_refine_diff_density_rms 0.163
_refine_ls_extinction_method none
_refine_ls_goodness_of_fit_ref 0.897
_refine_ls_hydrogen_treatment constr
_refine_ls_matrix_type full
_refine_ls_number_parameters 487
_refine_ls_number_reflns 8735
_refine_ls_number_restraints 658
_refine_ls_restrained_S_all 0.904
_refine_ls_R_factor_all 0.0568
_refine_ls_R_factor_gt 0.0402
_refine_ls_shift/su_max 0.001
_refine_ls_shift/su_mean 0.000
_refine_ls_structure_factor_coef Fsqd
_refine_ls_weighting_details 'calc w=1/[\s^2^(Fo^2^)+(0.0218P)^2^+0.0000P] where P=(Fo^2^+2Fc^2^)/3'
_refine_ls_weighting_scheme calc
_refine_ls_wR_factor_gt 0.0800
_refine_ls_wR_factor_ref 0.0824
_reflns_number_gt 5321
_reflns_number_total 8735
_reflns_threshold_expression >2sigma(I)
_cod_data_source_file c2ce25680k.txt
_cod_data_source_block 5
_cod_depositor_comments
;
The following automatic conversions were performed:

'_symmetry_cell_setting' value 'Orthorhombic' changed to
'orthorhombic' according to
/home/saulius/struct/CIF-dictionaries/cif_core.dic dictionary named
'cif_core.dic' version 2.4.1 from 2010-06-29.

Automatic conversion script
Id: cif_fix_values 1891 2012-01-12 08:04:46Z andrius 
;
_cod_original_sg_symbol_H-M Pbca
_cod_original_formula_sum 'C48 H142 Cl2 Eu6 N30 O4 S14 Sb4 '
_cod_database_code 7208389

loop_
_symmetry_equiv_pos_as_xyz
'x, y, z'
'-x+1/2, -y, z+1/2'
'x+1/2, -y+1/2, -z'
'-x, y+1/2, -z+1/2'
'-x, -y, -z'
'x-1/2, y, -z-1/2'
'-x-1/2, y-1/2, z'
'x, -y-1/2, z-1/2'

loop_
_atom_site_label
_atom_site_type_symbol
_atom_site_fract_x
_atom_site_fract_y
_atom_site_fract_z
_atom_site_U_iso_or_equiv
_atom_site_adp_type
_atom_site_occupancy
_atom_site_symmetry_multiplicity
_atom_site_calc_flag
_atom_site_refinement_flags
Sb2 Sb 0.429154(14) 0.62657(4) 0.21447(4) 0.02876(15) Uani 1 1 d .
Sb1 Sb 0.248852(14) 0.49188(4) 0.42198(4) 0.04149(17) Uani 1 1 d .
Eu3 Eu 0.496011(10) 0.44476(3) 0.10601(3) 0.02550(11) Uani 1 1 d .
Eu2 Eu 0.326668(11) 0.59014(3) 0.49742(3) 0.02611(11) Uani 1 1 d .
Eu1 Eu 0.326541(11) 0.40752(3) 0.32024(3) 0.02891(12) Uani 1 1 d .
Cl1 Cl 0.38071(7) 0.21685(17) 0.12226(19) 0.0633(8) Uani 1 1 d .
S7 S 0.38306(6) 0.70807(16) 0.19723(18) 0.0512(7) Uani 1 1 d .
S6 S 0.47519(6) 0.70845(14) 0.18962(15) 0.0376(6) Uani 1 1 d .
S5 S 0.42833(6) 0.56493(16) 0.34893(15) 0.0414(6) Uani 1 1 d .
S4 S 0.42974(5) 0.50888(14) 0.12020(14) 0.0342(5) Uani 1 1 d .
S3 S 0.26548(6) 0.4761(2) 0.27714(18) 0.0586(8) Uani 1 1 d .
S2 S 0.26374(6) 0.63663(16) 0.45111(19) 0.0494(7) Uani 1 1 d .
S1 S 0.29565(6) 0.42354(15) 0.48667(15) 0.0363(6) Uani 1 1 d .
C1 C 0.4688(2) 0.2311(6) 0.0929(6) 0.047(2) Uani 1 1 d U
H1C H 0.4555 0.1909 0.0619 0.057 Uiso 1 1 calc R
H1D H 0.4686 0.2152 0.1527 0.057 Uiso 1 1 calc R
C2 C 0.5025(2) 0.2280(6) 0.0593(6) 0.049(2) Uani 1 1 d U
H2B H 0.5024 0.2386 -0.0017 0.058 Uiso 1 1 calc R
H2C H 0.5115 0.1717 0.0690 0.058 Uiso 1 1 calc R
C3 C 0.5566(2) 0.2977(7) 0.0699(7) 0.052(2) Uani 1 1 d U
H3B H 0.5563 0.3062 0.0085 0.062 Uiso 1 1 calc R
H3C H 0.5675 0.2443 0.0817 0.062 Uiso 1 1 calc R
C4 C 0.5742(2) 0.3710(7) 0.1128(7) 0.0526(19) Uani 1 1 d U
H4B H 0.5742 0.3629 0.1741 0.063 Uiso 1 1 calc R
H4C H 0.5963 0.3727 0.0933 0.063 Uiso 1 1 calc R
C5 C 0.5737(3) 0.5266(7) 0.1310(6) 0.057(2) Uani 1 1 d DU
H5C H 0.5967 0.5172 0.1346 0.069 Uiso 1 1 calc R
H5D H 0.5699 0.5771 0.0966 0.069 Uiso 1 1 calc R
C6 C 0.5605(2) 0.5388(7) 0.2156(6) 0.056(2) Uani 1 1 d DU
H6C H 0.5682 0.5930 0.2374 0.068 Uiso 1 1 calc R
H6D H 0.5690 0.4944 0.2524 0.068 Uiso 1 1 calc R
C7 C 0.5154(2) 0.5219(6) 0.3110(6) 0.049(2) Uani 1 1 d U
H7B H 0.5322 0.5407 0.3496 0.059 Uiso 1 1 calc R
H7C H 0.4963 0.5554 0.3229 0.059 Uiso 1 1 calc R
C8 C 0.5085(2) 0.4324(6) 0.3270(6) 0.050(2) Uani 1 1 d U
H8B H 0.4996 0.4261 0.3838 0.060 Uiso 1 1 calc R
H8C H 0.5283 0.3998 0.3243 0.060 Uiso 1 1 calc R
C9 C 0.4072(2) 0.5936(6) 0.5712(6) 0.0380(19) Uani 1 1 d U
H9B H 0.4073 0.6145 0.6295 0.046 Uiso 1 1 calc R
H9C H 0.4290 0.5971 0.5493 0.046 Uiso 1 1 calc R
C10 C 0.3962(2) 0.5026(6) 0.5698(5) 0.0367(17) Uani 1 1 d U
H10C H 0.3989 0.4794 0.5129 0.044 Uiso 1 1 calc R
H10D H 0.4092 0.4691 0.6088 0.044 Uiso 1 1 calc R
C11 C 0.3561(2) 0.5074(7) 0.6862(5) 0.0406(17) Uani 1 1 d U
H11C H 0.3661 0.5598 0.7056 0.049 Uiso 1 1 calc R
H11D H 0.3654 0.4602 0.7177 0.049 Uiso 1 1 calc R
C12 C 0.3199(2) 0.5111(6) 0.7021(6) 0.0407(18) Uani 1 1 d U
H12B H 0.3103 0.4573 0.6852 0.049 Uiso 1 1 calc R
H12C H 0.3160 0.5189 0.7626 0.049 Uiso 1 1 calc R
C13 C 0.3070(2) 0.6643(6) 0.7001(6) 0.0398(17) Uani 1 1 d U
H13B H 0.3290 0.6733 0.7185 0.048 Uiso 1 1 calc R
H13C H 0.2934 0.6629 0.7504 0.048 Uiso 1 1 calc R
C14 C 0.2968(2) 0.7359(6) 0.6431(6) 0.0400(17) Uani 1 1 d U
H14B H 0.2968 0.7893 0.6743 0.048 Uiso 1 1 calc R
H14C H 0.2753 0.7257 0.6216 0.048 Uiso 1 1 calc R
C15 C 0.3115(2) 0.8083(6) 0.5070(6) 0.0418(19) Uani 1 1 d U
H15C H 0.2898 0.7991 0.4864 0.050 Uiso 1 1 calc R
H15D H 0.3124 0.8640 0.5339 0.050 Uiso 1 1 calc R
C16 C 0.3349(2) 0.8041(6) 0.4342(6) 0.0488(19) Uani 1 1 d U
H16A H 0.3297 0.8478 0.3926 0.059 Uiso 1 1 calc R
H16B H 0.3564 0.8150 0.4552 0.059 Uiso 1 1 calc R
C17 C 0.3373(3) 0.4681(7) 0.1096(7) 0.062(2) Uani 1 1 d U
H17A H 0.3578 0.4403 0.0996 0.074 Uiso 1 1 calc R
H17B H 0.3341 0.5105 0.0653 0.074 Uiso 1 1 calc R
C18 C 0.3112(3) 0.4047(7) 0.1071(7) 0.062(2) Uani 1 1 d U
H18A H 0.3100 0.3793 0.0507 0.075 Uiso 1 1 calc R
H18B H 0.2908 0.4325 0.1186 0.075 Uiso 1 1 calc R
C19 C 0.2917(3) 0.2723(8) 0.1737(7) 0.072(2) Uani 1 1 d DU
H19A H 0.2711 0.3011 0.1694 0.086 Uiso 1 1 calc R
H19B H 0.2940 0.2358 0.1241 0.086 Uiso 1 1 calc R
C20 C 0.2918(3) 0.2221(8) 0.2466(7) 0.082(2) Uani 1 1 d DU
H20A H 0.3076 0.1775 0.2380 0.099 Uiso 1 1 calc R
H20B H 0.2710 0.1944 0.2501 0.099 Uiso 1 1 calc R
C21 C 0.3142(3) 0.1957(9) 0.3766(9) 0.084(2) Uani 1 1 d DU
H21A H 0.2988 0.1719 0.4164 0.101 Uiso 1 1 calc R
H21B H 0.3202 0.1502 0.3378 0.101 Uiso 1 1 calc R
C22 C 0.3406(3) 0.2172(8) 0.4215(8) 0.084(2) Uani 1 1 d DU
H22A H 0.3562 0.1724 0.4111 0.101 Uiso 1 1 calc R
H22B H 0.3346 0.2127 0.4812 0.101 Uiso 1 1 calc R
C23 C 0.3902(3) 0.2823(9) 0.3890(8) 0.086(2) Uani 1 1 d DU
H23A H 0.4029 0.2937 0.4396 0.103 Uiso 1 1 calc R
H23B H 0.3926 0.2219 0.3771 0.103 Uiso 1 1 calc R
C24 C 0.4054(3) 0.3249(8) 0.3224(7) 0.071(2) Uani 1 1 d DU
H24A H 0.4158 0.2829 0.2863 0.085 Uiso 1 1 calc R
H24B H 0.4221 0.3608 0.3463 0.085 Uiso 1 1 calc R
N1 N 0.45609(18) 0.3173(5) 0.0829(5) 0.0463(18) Uani 1 1 d U
H1A H 0.4397 0.3236 0.1197 0.056 Uiso 1 1 calc R
H1B H 0.4479 0.3217 0.0299 0.056 Uiso 1 1 calc R
N2 N 0.52288(18) 0.2939(5) 0.1031(5) 0.0426(15) Uani 1 1 d U
H2A H 0.5244 0.2770 0.1585 0.051 Uiso 1 1 calc R
N3 N 0.55786(18) 0.4516(5) 0.0911(5) 0.0455(16) Uani 1 1 d U
H3A H 0.5613 0.4583 0.0342 0.055 Uiso 1 1 calc R
N4 N 0.52570(18) 0.5378(5) 0.2227(5) 0.0417(15) Uani 1 1 d U
H4A H 0.5196 0.5924 0.2116 0.050 Uiso 1 1 calc R
N5 N 0.4851(2) 0.3980(5) 0.2624(5) 0.0465(16) Uani 1 1 d U
H5A H 0.4652 0.4151 0.2771 0.056 Uiso 1 1 calc R
H5B H 0.4854 0.3407 0.2649 0.056 Uiso 1 1 calc R
N6 N 0.38576(17) 0.6474(5) 0.5187(5) 0.0382(15) Uani 1 1 d U
H6A H 0.3948 0.6538 0.4669 0.046 Uiso 1 1 calc R
H6B H 0.3846 0.6994 0.5428 0.046 Uiso 1 1 calc R
N7 N 0.36189(16) 0.4962(5) 0.5951(4) 0.0346(15) Uani 1 1 d U
H7A H 0.3560 0.4414 0.5834 0.042 Uiso 1 1 calc R
N8 N 0.30453(18) 0.5818(4) 0.6538(4) 0.0345(15) Uani 1 1 d U
H8A H 0.2832 0.5691 0.6500 0.041 Uiso 1 1 calc R
N9 N 0.32043(18) 0.7399(4) 0.5703(5) 0.0379(15) Uani 1 1 d U
H9A H 0.3399 0.7541 0.5926 0.045 Uiso 1 1 calc R
N10 N 0.33381(19) 0.7198(5) 0.3932(5) 0.0438(17) Uani 1 1 d U
H10A H 0.3521 0.7123 0.3636 0.053 Uiso 1 1 calc R
H10B H 0.3175 0.7193 0.3556 0.053 Uiso 1 1 calc R
N11 N 0.3373(2) 0.5084(6) 0.1920(5) 0.0533(18) Uani 1 1 d U
H11A H 0.3223 0.5497 0.1921 0.064 Uiso 1 1 calc R
H11B H 0.3565 0.5337 0.1998 0.064 Uiso 1 1 calc R
N12 N 0.3172(2) 0.3359(6) 0.1731(5) 0.0550(17) Uani 1 1 d U
H12A H 0.3357 0.3087 0.1584 0.066 Uiso 1 1 calc R
N13 N 0.2980(2) 0.2596(6) 0.3279(6) 0.0618(19) Uani 1 1 d U
H13A H 0.2786 0.2683 0.3532 0.074 Uiso 1 1 calc R
N14 N 0.3573(2) 0.2941(6) 0.4135(6) 0.0569(18) Uani 1 1 d U
H14A H 0.3580 0.3165 0.4671 0.068 Uiso 1 1 calc R
N15 N 0.38503(19) 0.3772(5) 0.2696(5) 0.0509(17) Uani 1 1 d U
H15A H 0.3839 0.3524 0.2178 0.061 Uiso 1 1 calc R
H15B H 0.3949 0.4278 0.2625 0.061 Uiso 1 1 calc R
O1 O 0.35102(14) 0.5211(4) 0.3865(3) 0.0359(15) Uani 1 1 d .
O2 O 0.49736(14) 0.4236(3) -0.0393(3) 0.0303(14) Uani 1 1 d .

loop_
_atom_site_aniso_label
_atom_site_aniso_U_11
_atom_site_aniso_U_22
_atom_site_aniso_U_33
_atom_site_aniso_U_23
_atom_site_aniso_U_13
_atom_site_aniso_U_12
Sb2 0.0285(4) 0.0256(3) 0.0321(3) 0.0002(2) 0.0044(3) 0.0016(2)
Sb1 0.0219(3) 0.0422(4) 0.0604(5) -0.0136(3) -0.0009(3) -0.0034(3)
Eu3 0.0256(3) 0.0256(2) 0.0253(2) 0.00298(18) 0.0013(2) 0.00256(17)
Eu2 0.0231(3) 0.0281(2) 0.0272(3) -0.00117(18) -0.0007(2) -0.00088(18)
Eu1 0.0276(3) 0.0273(2) 0.0319(3) -0.00422(18) -0.0039(2) -0.00022(18)
Cl1 0.061(2) 0.0511(17) 0.078(2) -0.0216(14) 0.0127(16) 0.0007(13)
S7 0.0411(17) 0.0439(16) 0.069(2) 0.0072(13) 0.0003(14) 0.0185(12)
S6 0.0409(15) 0.0320(13) 0.0399(14) -0.0033(10) 0.0051(12) -0.0093(10)
S5 0.0465(17) 0.0475(15) 0.0301(13) 0.0072(11) 0.0059(12) -0.0023(11)
S4 0.0315(14) 0.0329(12) 0.0383(14) -0.0080(10) 0.0044(11) -0.0016(9)
S3 0.0419(17) 0.082(2) 0.0515(17) -0.0259(15) -0.0181(14) 0.0242(14)
S2 0.0352(16) 0.0396(15) 0.073(2) -0.0145(13) -0.0173(14) 0.0068(11)
S1 0.0319(14) 0.0352(14) 0.0419(15) 0.0013(10) 0.0012(11) -0.0040(10)
C1 0.053(4) 0.039(4) 0.050(4) 0.010(4) 0.001(4) -0.003(4)
C2 0.059(5) 0.040(4) 0.047(4) 0.007(4) 0.004(4) 0.015(4)
C3 0.053(4) 0.049(4) 0.054(4) 0.009(4) 0.005(4) 0.018(3)
C4 0.046(4) 0.055(4) 0.057(4) 0.005(3) -0.001(4) 0.009(3)
C5 0.053(4) 0.059(4) 0.060(4) 0.001(4) -0.002(4) -0.001(4)
C6 0.056(4) 0.057(4) 0.056(4) -0.003(3) -0.006(4) -0.003(3)
C7 0.051(4) 0.048(4) 0.048(4) 0.001(3) -0.005(4) -0.004(3)
C8 0.057(5) 0.051(4) 0.043(4) 0.008(4) -0.008(4) 0.008(4)
C9 0.029(4) 0.050(4) 0.035(4) 0.000(3) -0.001(4) -0.001(3)
C10 0.032(4) 0.043(4) 0.035(4) -0.001(3) -0.004(3) 0.007(3)
C11 0.038(3) 0.046(4) 0.038(3) 0.003(3) 0.000(3) 0.000(3)
C12 0.041(4) 0.042(4) 0.038(4) 0.006(3) 0.005(3) -0.007(3)
C13 0.039(4) 0.043(4) 0.038(4) -0.003(3) 0.004(3) -0.002(3)
C14 0.039(4) 0.040(4) 0.040(4) -0.004(3) 0.002(3) -0.006(3)
C15 0.045(4) 0.034(4) 0.047(4) 0.004(3) 0.002(4) 0.002(3)
C16 0.052(4) 0.047(4) 0.047(4) 0.009(3) 0.003(4) -0.004(3)
C17 0.068(4) 0.065(4) 0.053(4) 0.006(4) -0.005(4) 0.008(4)
C18 0.068(5) 0.069(5) 0.051(4) -0.009(4) -0.011(4) 0.005(4)
C19 0.071(4) 0.074(4) 0.071(4) -0.005(4) -0.009(4) -0.016(4)
C20 0.084(4) 0.078(4) 0.084(4) -0.003(4) -0.010(4) -0.018(4)
C21 0.076(5) 0.080(5) 0.097(5) 0.017(4) -0.010(4) -0.011(4)
C22 0.086(5) 0.078(4) 0.089(4) 0.016(4) -0.021(4) -0.001(4)
C23 0.079(5) 0.092(5) 0.088(5) 0.028(4) -0.002(4) 0.021(4)
C24 0.061(4) 0.071(4) 0.082(5) 0.023(4) -0.002(4) 0.001(4)
N1 0.051(4) 0.038(4) 0.049(4) 0.007(3) 0.002(3) 0.000(3)
N2 0.046(3) 0.041(3) 0.041(3) 0.008(3) 0.004(3) 0.008(3)
N3 0.044(4) 0.046(4) 0.047(4) -0.001(3) 0.000(3) 0.002(3)
N4 0.042(3) 0.041(3) 0.041(3) 0.003(3) -0.005(3) 0.006(3)
N5 0.047(3) 0.046(3) 0.046(3) 0.011(3) 0.005(3) 0.003(3)
N6 0.037(3) 0.039(3) 0.039(3) -0.004(3) 0.005(3) -0.002(3)
N7 0.032(3) 0.039(3) 0.033(3) 0.000(3) -0.004(3) -0.001(3)
N8 0.033(3) 0.037(3) 0.034(3) -0.001(3) 0.004(3) -0.005(3)
N9 0.038(3) 0.036(3) 0.040(3) -0.004(3) 0.005(3) -0.001(3)
N10 0.047(4) 0.047(4) 0.037(4) 0.005(3) 0.004(3) 0.008(3)
N11 0.058(4) 0.055(4) 0.047(4) 0.004(3) -0.012(4) 0.001(3)
N12 0.058(4) 0.056(4) 0.052(4) -0.009(3) -0.007(3) -0.006(3)
N13 0.060(4) 0.058(4) 0.067(4) 0.003(3) -0.004(4) -0.004(3)
N14 0.054(4) 0.055(4) 0.062(4) 0.015(3) 0.001(3) -0.001(3)
N15 0.052(4) 0.050(4) 0.051(4) 0.004(3) 0.003(3) 0.003(3)
O1 0.038(4) 0.045(4) 0.025(3) -0.009(3) 0.002(3) -0.008(3)
O2 0.036(4) 0.029(3) 0.025(3) 0.003(2) 0.004(3) 0.001(2)

loop_
_atom_type_symbol
_atom_type_description
_atom_type_scat_dispersion_real
_atom_type_scat_dispersion_imag
_atom_type_scat_source
C C 0.0033 0.0016 'International Tables Vol C Tables 4.2.6.8 and 6.1.1.4'
H H 0.0000 0.0000 'International Tables Vol C Tables 4.2.6.8 and 6.1.1.4'
N N 0.0061 0.0033 'International Tables Vol C Tables 4.2.6.8 and 6.1.1.4'
O O 0.0106 0.0060 'International Tables Vol C Tables 4.2.6.8 and 6.1.1.4'
Cl Cl 0.1484 0.1585 'International Tables Vol C Tables 4.2.6.8 and 6.1.1.4'
Eu Eu -0.1578 3.6682 'International Tables Vol C Tables 4.2.6.8 and 6.1.1.4'
S S 0.1246 0.1234 'International Tables Vol C Tables 4.2.6.8 and 6.1.1.4'
Sb Sb -0.5866 1.5461 'International Tables Vol C Tables 4.2.6.8 and 6.1.1.4'

loop_
_geom_angle_atom_site_label_1
_geom_angle_atom_site_label_2
_geom_angle_atom_site_label_3
_geom_angle
_geom_angle_site_symmetry_1
_geom_angle_site_symmetry_3
S5 Sb2 S7 108.85(10) . .
S5 Sb2 S6 113.08(9) . .
S7 Sb2 S6 110.85(9) . .
S5 Sb2 S4 104.07(9) . .
S7 Sb2 S4 111.43(9) . .
S6 Sb2 S4 108.40(8) . .
S3 Sb1 S2 101.79(11) . .
S3 Sb1 S1 96.78(9) . .
S2 Sb1 S1 97.46(8) . .
S3 Sb1 Eu2 95.23(7) . .
S2 Sb1 Eu2 48.11(6) . .
S1 Sb1 Eu2 50.58(6) . .
S3 Sb1 Eu1 47.55(6) . .
S2 Sb1 Eu1 100.80(7) . .
S1 Sb1 Eu1 49.46(6) . .
Eu2 Sb1 Eu1 63.140(17) . .
O2 Eu3 O2 71.4(2) . 5_665
O2 Eu3 N3 83.8(2) . .
O2 Eu3 N3 78.7(2) 5_665 .
O2 Eu3 N5 153.8(2) . .
O2 Eu3 N5 133.9(2) 5_665 .
N3 Eu3 N5 105.7(3) . .
O2 Eu3 N2 80.9(2) . .
O2 Eu3 N2 137.9(2) 5_665 .
N3 Eu3 N2 67.1(2) . .
N5 Eu3 N2 80.6(2) . .
O2 Eu3 N1 76.7(2) . .
O2 Eu3 N1 133.4(2) 5_665 .
N3 Eu3 N1 130.5(2) . .
N5 Eu3 N1 78.7(2) . .
N2 Eu3 N1 65.2(2) . .
O2 Eu3 N4 138.7(2) . .
O2 Eu3 N4 76.5(2) 5_665 .
N3 Eu3 N4 64.8(2) . .
N5 Eu3 N4 65.5(2) . .
N2 Eu3 N4 108.1(2) . .
N1 Eu3 N4 144.2(2) . .
O2 Eu3 S4 98.43(15) . .
O2 Eu3 S4 80.95(15) 5_665 .
N3 Eu3 S4 157.66(18) . .
N5 Eu3 S4 82.00(19) . .
N2 Eu3 S4 135.26(18) . .
N1 Eu3 S4 71.16(17) . .
N4 Eu3 S4 101.38(17) . .
O2 Eu3 Eu3 35.91(13) . 5_665
O2 Eu3 Eu3 35.44(13) 5_665 5_665
N3 Eu3 Eu3 79.25(17) . 5_665
N5 Eu3 Eu3 168.09(18) . 5_665
N2 Eu3 Eu3 111.27(16) . 5_665
N1 Eu3 Eu3 106.53(17) . 5_665
N4 Eu3 Eu3 108.40(16) . 5_665
S4 Eu3 Eu3 89.56(5) . 5_665
O1 Eu2 N7 85.9(2) . .
O1 Eu2 N8 147.5(2) . .
N7 Eu2 N8 67.5(2) . .
O1 Eu2 N9 143.0(2) . .
N7 Eu2 N9 108.0(2) . .
N8 Eu2 N9 66.6(2) . .
O1 Eu2 N10 81.0(2) . .
N7 Eu2 N10 138.3(2) . .
N8 Eu2 N10 131.3(2) . .
N9 Eu2 N10 65.7(2) . .
O1 Eu2 N6 81.0(2) . .
N7 Eu2 N6 65.8(2) . .
N8 Eu2 N6 103.1(2) . .
N9 Eu2 N6 74.5(2) . .
N10 Eu2 N6 73.1(2) . .
O1 Eu2 S2 109.83(15) . .
N7 Eu2 S2 146.04(17) . .
N8 Eu2 S2 85.81(18) . .
N9 Eu2 S2 77.79(17) . .
N10 Eu2 S2 75.19(18) . .
N6 Eu2 S2 144.29(17) . .
O1 Eu2 S1 74.25(15) . .
N7 Eu2 S1 76.99(17) . .
N8 Eu2 S1 81.60(16) . .
N9 Eu2 S1 141.45(17) . .
N10 Eu2 S1 135.01(18) . .
N6 Eu2 S1 136.38(17) . .
S2 Eu2 S1 78.75(7) . .
O1 Eu2 Sb1 87.08(14) . .
N7 Eu2 Sb1 116.11(16) . .
N8 Eu2 Sb1 88.34(16) . .
N9 Eu2 Sb1 114.61(16) . .
N10 Eu2 Sb1 102.60(18) . .
N6 Eu2 Sb1 167.82(16) . .
S2 Eu2 Sb1 39.33(5) . .
S1 Eu2 Sb1 40.31(5) . .
O1 Eu2 Eu1 29.64(14) . .
N7 Eu2 Eu1 90.24(16) . .
N8 Eu2 Eu1 127.94(15) . .
N9 Eu2 Eu1 160.95(16) . .
N10 Eu2 Eu1 97.04(17) . .
N6 Eu2 Eu1 109.46(16) . .
S2 Eu2 Eu1 90.29(5) . .
S1 Eu2 Eu1 46.92(5) . .
Sb1 Eu2 Eu1 59.212(15) . .
O1 Eu1 N12 143.4(2) . .
O1 Eu1 N11 78.6(2) . .
N12 Eu1 N11 66.5(3) . .
O1 Eu1 N15 82.2(2) . .
N12 Eu1 N15 77.9(3) . .
N11 Eu1 N15 73.3(3) . .
O1 Eu1 N13 150.4(2) . .
N12 Eu1 N13 65.6(3) . .
N11 Eu1 N13 131.0(3) . .
N15 Eu1 N13 106.1(3) . .
O1 Eu1 N14 93.2(3) . .
N12 Eu1 N14 105.9(3) . .
N11 Eu1 N14 139.2(3) . .
N15 Eu1 N14 65.9(3) . .
N13 Eu1 N14 66.1(3) . .
O1 Eu1 S3 102.18(16) . .
N12 Eu1 S3 79.5(2) . .
N11 Eu1 S3 74.94(19) . .
N15 Eu1 S3 146.38(19) . .
N13 Eu1 S3 86.6(2) . .
N14 Eu1 S3 145.3(2) . .
O1 Eu1 S1 74.05(14) . .
N12 Eu1 S1 139.96(19) . .
N11 Eu1 S1 135.7(2) . .
N15 Eu1 S1 134.43(19) . .
N13 Eu1 S1 80.5(2) . .
N14 Eu1 S1 77.1(2) . .
S3 Eu1 S1 77.63(8) . .
O1 Eu1 Sb1 85.37(14) . .
N12 Eu1 Sb1 113.1(2) . .
N11 Eu1 Sb1 104.92(19) . .
N15 Eu1 Sb1 167.57(19) . .
N13 Eu1 Sb1 84.5(2) . .
N14 Eu1 Sb1 114.27(19) . .
S3 Eu1 Sb1 38.29(6) . .
S1 Eu1 Sb1 39.50(5) . .
O1 Eu1 Eu2 29.45(14) . .
N12 Eu1 Eu2 158.4(2) . .
N11 Eu1 Eu2 95.85(19) . .
N15 Eu1 Eu2 110.01(19) . .
N13 Eu1 Eu2 127.4(2) . .
N14 Eu1 Eu2 95.6(2) . .
S3 Eu1 Eu2 83.98(6) . .
S1 Eu1 Eu2 46.89(5) . .
Sb1 Eu1 Eu2 57.648(14) . .
Sb2 S4 Eu3 108.86(8) . .
Sb1 S3 Eu1 94.16(9) . .
Sb1 S2 Eu2 92.56(8) . .
Sb1 S1 Eu2 89.11(7) . .
Sb1 S1 Eu1 91.03(8) . .
Eu2 S1 Eu1 86.19(6) . .
N1 C1 C2 109.4(7) . .
N1 C1 H1C 109.8 . .
C2 C1 H1C 109.8 . .
N1 C1 H1D 109.8 . .
C2 C1 H1D 109.8 . .
H1C C1 H1D 108.3 . .
C1 C2 N2 110.2(8) . .
C1 C2 H2B 109.6 . .
N2 C2 H2B 109.6 . .
C1 C2 H2C 109.6 . .
N2 C2 H2C 109.6 . .
H2B C2 H2C 108.1 . .
N2 C3 C4 109.1(8) . .
N2 C3 H3B 109.9 . .
C4 C3 H3B 109.9 . .
N2 C3 H3C 109.9 . .
C4 C3 H3C 109.9 . .
H3B C3 H3C 108.3 . .
N3 C4 C3 108.9(8) . .
N3 C4 H4B 109.9 . .
C3 C4 H4B 109.9 . .
N3 C4 H4C 109.9 . .
C3 C4 H4C 109.9 . .
H4B C4 H4C 108.3 . .
C6 C5 N3 108.8(8) . .
C6 C5 H5C 109.9 . .
N3 C5 H5C 109.9 . .
C6 C5 H5D 109.9 . .
N3 C5 H5D 109.9 . .
H5C C5 H5D 108.3 . .
C5 C6 N4 116.5(9) . .
C5 C6 H6C 108.2 . .
N4 C6 H6C 108.2 . .
C5 C6 H6D 108.2 . .
N4 C6 H6D 108.2 . .
H6C C6 H6D 107.3 . .
C8 C7 N4 112.5(8) . .
C8 C7 H7B 109.1 . .
N4 C7 H7B 109.1 . .
C8 C7 H7C 109.1 . .
N4 C7 H7C 109.1 . .
H7B C7 H7C 107.8 . .
C7 C8 N5 111.0(8) . .
C7 C8 H8B 109.4 . .
N5 C8 H8B 109.4 . .
C7 C8 H8C 109.4 . .
N5 C8 H8C 109.4 . .
H8B C8 H8C 108.0 . .
N6 C9 C10 110.4(7) . .
N6 C9 H9B 109.6 . .
C10 C9 H9B 109.6 . .
N6 C9 H9C 109.6 . .
C10 C9 H9C 109.6 . .
H9B C9 H9C 108.1 . .
N7 C10 C9 110.8(7) . .
N7 C10 H10C 109.5 . .
C9 C10 H10C 109.5 . .
N7 C10 H10D 109.5 . .
C9 C10 H10D 109.5 . .
H10C C10 H10D 108.1 . .
N7 C11 C12 109.1(7) . .
N7 C11 H11C 109.9 . .
C12 C11 H11C 109.9 . .
N7 C11 H11D 109.9 . .
C12 C11 H11D 109.9 . .
H11C C11 H11D 108.3 . .
N8 C12 C11 111.7(7) . .
N8 C12 H12B 109.3 . .
C11 C12 H12B 109.3 . .
N8 C12 H12C 109.3 . .
C11 C12 H12C 109.3 . .
H12B C12 H12C 107.9 . .
N8 C13 C14 110.0(7) . .
N8 C13 H13B 109.7 . .
C14 C13 H13B 109.7 . .
N8 C13 H13C 109.7 . .
C14 C13 H13C 109.7 . .
H13B C13 H13C 108.2 . .
C13 C14 N9 107.4(7) . .
C13 C14 H14B 110.2 . .
N9 C14 H14B 110.2 . .
C13 C14 H14C 110.2 . .
N9 C14 H14C 110.2 . .
H14B C14 H14C 108.5 . .
C16 C15 N9 108.0(8) . .
C16 C15 H15C 110.1 . .
N9 C15 H15C 110.1 . .
C16 C15 H15D 110.1 . .
N9 C15 H15D 110.1 . .
H15C C15 H15D 108.4 . .
N10 C16 C15 110.6(8) . .
N10 C16 H16A 109.5 . .
C15 C16 H16A 109.5 . .
N10 C16 H16B 109.5 . .
C15 C16 H16B 109.5 . .
H16A C16 H16B 108.1 . .
N11 C17 C18 108.7(9) . .
N11 C17 H17A 109.9 . .
C18 C17 H17A 109.9 . .
N11 C17 H17B 109.9 . .
C18 C17 H17B 109.9 . .
H17A C17 H17B 108.3 . .
C17 C18 N12 109.8(9) . .
C17 C18 H18A 109.7 . .
N12 C18 H18A 109.7 . .
C17 C18 H18B 109.7 . .
N12 C18 H18B 109.7 . .
H18A C18 H18B 108.2 . .
C20 C19 N12 113.0(10) . .
C20 C19 H19A 109.0 . .
N12 C19 H19A 109.0 . .
C20 C19 H19B 109.0 . .
N12 C19 H19B 109.0 . .
H19A C19 H19B 107.8 . .
C19 C20 N13 120.1(11) . .
C19 C20 H20A 107.3 . .
N13 C20 H20A 107.3 . .
C19 C20 H20B 107.3 . .
N13 C20 H20B 107.3 . .
H20A C20 H20B 106.9 . .
C22 C21 N13 119.2(12) . .
C22 C21 H21A 107.5 . .
N13 C21 H21A 107.5 . .
C22 C21 H21B 107.5 . .
N13 C21 H21B 107.5 . .
H21A C21 H21B 107.0 . .
C21 C22 N14 125.1(11) . .
C21 C22 H22A 106.0 . .
N14 C22 H22A 106.0 . .
C21 C22 H22B 106.0 . .
N14 C22 H22B 106.0 . .
H22A C22 H22B 106.3 . .
C24 C23 N14 124.9(11) . .
C24 C23 H23A 106.1 . .
N14 C23 H23A 106.1 . .
C24 C23 H23B 106.1 . .
N14 C23 H23B 106.1 . .
H23A C23 H23B 106.3 . .
C23 C24 N15 116.0(10) . .
C23 C24 H24A 108.3 . .
N15 C24 H24A 108.3 . .
C23 C24 H24B 108.3 . .
N15 C24 H24B 108.3 . .
H24A C24 H24B 107.4 . .
C1 N1 Eu3 117.4(6) . .
C1 N1 H1A 108.0 . .
Eu3 N1 H1A 108.0 . .
C1 N1 H1B 108.0 . .
Eu3 N1 H1B 108.0 . .
H1A N1 H1B 107.2 . .
C3 N2 C2 113.4(7) . .
C3 N2 Eu3 111.8(5) . .
C2 N2 Eu3 112.8(6) . .
C3 N2 H2A 106.0 . .
C2 N2 H2A 106.0 . .
Eu3 N2 H2A 106.0 . .
C4 N3 C5 112.2(8) . .
C4 N3 Eu3 113.7(6) . .
C5 N3 Eu3 115.8(6) . .
C4 N3 H3A 104.5 . .
C5 N3 H3A 104.5 . .
Eu3 N3 H3A 104.5 . .
C6 N4 C7 111.3(8) . .
C6 N4 Eu3 114.8(6) . .
C7 N4 Eu3 115.0(6) . .
C6 N4 H4A 104.8 . .
C7 N4 H4A 104.8 . .
Eu3 N4 H4A 104.8 . .
C8 N5 Eu3 114.8(6) . .
C8 N5 H5A 108.6 . .
Eu3 N5 H5A 108.6 . .
C8 N5 H5B 108.6 . .
Eu3 N5 H5B 108.6 . .
H5A N5 H5B 107.5 . .
C9 N6 Eu2 116.1(5) . .
C9 N6 H6A 108.3 . .
Eu2 N6 H6A 108.3 . .
C9 N6 H6B 108.3 . .
Eu2 N6 H6B 108.3 . .
H6A N6 H6B 107.4 . .
C11 N7 C10 114.3(7) . .
C11 N7 Eu2 114.7(5) . .
C10 N7 Eu2 110.5(5) . .
C11 N7 H7A 105.5 . .
C10 N7 H7A 105.5 . .
Eu2 N7 H7A 105.5 . .
C13 N8 C12 111.8(7) . .
C13 N8 Eu2 112.9(5) . .
C12 N8 Eu2 111.2(5) . .
C13 N8 H8A 106.9 . .
C12 N8 H8A 106.9 . .
Eu2 N8 H8A 106.9 . .
C15 N9 C14 111.5(7) . .
C15 N9 Eu2 112.0(5) . .
C14 N9 Eu2 110.9(5) . .
C15 N9 H9A 107.4 . .
C14 N9 H9A 107.4 . .
Eu2 N9 H9A 107.4 . .
C16 N10 Eu2 115.3(5) . .
C16 N10 H10A 108.4 . .
Eu2 N10 H10A 108.4 . .
C16 N10 H10B 108.4 . .
Eu2 N10 H10B 108.4 . .
H10A N10 H10B 107.5 . .
C17 N11 Eu1 115.3(7) . .
C17 N11 H11A 108.4 . .
Eu1 N11 H11A 108.4 . .
C17 N11 H11B 108.4 . .
Eu1 N11 H11B 108.4 . .
H11A N11 H11B 107.5 . .
C19 N12 C18 111.8(9) . .
C19 N12 Eu1 113.5(7) . .
C18 N12 Eu1 108.9(6) . .
C19 N12 H12A 107.5 . .
C18 N12 H12A 107.5 . .
Eu1 N12 H12A 107.5 . .
C20 N13 C21 105.9(10) . .
C20 N13 Eu1 114.1(7) . .
C21 N13 Eu1 115.7(7) . .
C20 N13 H13A 106.9 . .
C21 N13 H13A 106.9 . .
Eu1 N13 H13A 106.9 . .
C22 N14 C23 112.8(10) . .
C22 N14 Eu1 112.9(7) . .
C23 N14 Eu1 113.7(6) . .
C22 N14 H14A 105.5 . .
C23 N14 H14A 105.5 . .
Eu1 N14 H14A 105.5 . .
C24 N15 Eu1 118.6(6) . .
C24 N15 H15A 107.7 . .
Eu1 N15 H15A 107.7 . .
C24 N15 H15B 107.7 . .
Eu1 N15 H15B 107.7 . .
H15A N15 H15B 107.1 . .
Eu2 O1 Eu1 120.9(2) . .
Eu3 O2 Eu3 108.6(2) . 5_665

loop_
_geom_bond_atom_site_label_1
_geom_bond_atom_site_label_2
_geom_bond_distance
_geom_bond_site_symmetry_2
Sb2 S5 2.318(2) .
Sb2 S7 2.320(2) .
Sb2 S6 2.338(2) .
Sb2 S4 2.363(2) .
Sb1 S3 2.386(3) .
Sb1 S2 2.395(3) .
Sb1 S1 2.443(2) .
Sb1 Eu2 3.7757(9) .
Sb1 Eu1 3.8396(9) .
Eu3 O2 2.302(5) .
Eu3 O2 2.328(5) 5_665
Eu3 N3 2.587(8) .
Eu3 N5 2.598(7) .
Eu3 N2 2.616(7) .
Eu3 N1 2.624(8) .
Eu3 N4 2.644(7) .
Eu3 S4 2.943(2) .
Eu3 Eu3 3.7610(10) 5_665
Eu2 O1 2.285(5) .
Eu2 N7 2.580(7) .
Eu2 N8 2.622(7) .
Eu2 N9 2.622(7) .
Eu2 N10 2.623(7) .
Eu2 N6 2.639(7) .
Eu2 S2 2.813(3) .
Eu2 S1 2.917(2) .
Eu2 Eu1 3.9872(8) .
Eu1 O1 2.298(5) .
Eu1 N12 2.594(8) .
Eu1 N11 2.596(8) .
Eu1 N15 2.604(8) .
Eu1 N13 2.607(9) .
Eu1 N14 2.633(8) .
Eu1 S3 2.840(3) .
Eu1 S1 2.919(2) .
C1 N1 1.459(11) .
C1 C2 1.498(13) .
C1 H1C 0.9700 .
C1 H1D 0.9700 .
C2 N2 1.502(12) .
C2 H2B 0.9700 .
C2 H2C 0.9700 .
C3 N2 1.497(11) .
C3 C4 1.519(14) .
C3 H3B 0.9700 .
C3 H3C 0.9700 .
C4 N3 1.474(12) .
C4 H4B 0.9700 .
C4 H4C 0.9700 .
C5 C6 1.447(11) .
C5 N3 1.485(12) .
C5 H5C 0.9700 .
C5 H5D 0.9700 .
C6 N4 1.453(11) .
C6 H6C 0.9700 .
C6 H6D 0.9700 .
C7 C8 1.453(13) .
C7 N4 1.470(11) .
C7 H7B 0.9700 .
C7 H7C 0.9700 .
C8 N5 1.505(12) .
C8 H8B 0.9700 .
C8 H8C 0.9700 .
C9 N6 1.478(11) .
C9 C10 1.500(12) .
C9 H9B 0.9700 .
C9 H9C 0.9700 .
C10 N7 1.484(10) .
C10 H10C 0.9700 .
C10 H10D 0.9700 .
C11 N7 1.458(10) .
C11 C12 1.527(11) .
C11 H11C 0.9700 .
C11 H11D 0.9700 .
C12 N8 1.487(11) .
C12 H12B 0.9700 .
C12 H12C 0.9700 .
C13 N8 1.485(11) .
C13 C14 1.495(12) .
C13 H13B 0.9700 .
C13 H13C 0.9700 .
C14 N9 1.507(11) .
C14 H14B 0.9700 .
C14 H14C 0.9700 .
C15 C16 1.501(12) .
C15 N9 1.506(11) .
C15 H15C 0.9700 .
C15 H15D 0.9700 .
C16 N10 1.469(12) .
C16 H16A 0.9700 .
C16 H16B 0.9700 .
C17 N11 1.437(12) .
C17 C18 1.472(15) .
C17 H17A 0.9700 .
C17 H17B 0.9700 .
C18 N12 1.516(13) .
C18 H18A 0.9700 .
C18 H18B 0.9700 .
C19 C20 1.387(12) .
C19 N12 1.456(13) .
C19 H19A 0.9700 .
C19 H19B 0.9700 .
C20 N13 1.426(13) .
C20 H20A 0.9700 .
C20 H20B 0.9700 .
C21 C22 1.346(12) .
C21 N13 1.429(14) .
C21 H21A 0.9700 .
C21 H21B 0.9700 .
C22 N14 1.397(14) .
C22 H22A 0.9700 .
C22 H22B 0.9700 .
C23 C24 1.392(12) .
C23 N14 1.433(14) .
C23 H23A 0.9700 .
C23 H23B 0.9700 .
C24 N15 1.439(12) .
C24 H24A 0.9700 .
C24 H24B 0.9700 .
N1 H1A 0.9000 .
N1 H1B 0.9000 .
N2 H2A 0.9100 .
N3 H3A 0.9100 .
N4 H4A 0.9100 .
N5 H5A 0.9000 .
N5 H5B 0.9000 .
N6 H6A 0.9000 .
N6 H6B 0.9000 .
N7 H7A 0.9100 .
N8 H8A 0.9100 .
N9 H9A 0.9100 .
N10 H10A 0.9000 .
N10 H10B 0.9000 .
N11 H11A 0.9000 .
N11 H11B 0.9000 .
N12 H12A 0.9100 .
N13 H13A 0.9100 .
N14 H14A 0.9100 .
N15 H15A 0.9000 .
N15 H15B 0.9000 .
O2 Eu3 2.328(5) 5_665
